data_7708846
loop_
_publ_author_name
'Ornelas, Alfredo'
'Arias-Ugarte, Renzo'
'Metta-Maga\~na, Alejandro J'
'Sharma, Hemant K.'
'Pannell, Keith H.'

_publ_section_title
;
 Hypercoordinated eka-tin materials with dangling aryl-methoxy and
 -methylthio ligands exhibiting intramolecular secondary bonding and aryl
 bond stabilization in reactions with organotin chlorides.
;
_journal_issue 44
_journal_name_full 'Dalton transactions (Cambridge, England : 2003)'
_journal_page_first 16084
_journal_page_last 16091
_journal_paper_doi 10.1039/d1dt02781f
_journal_volume 50
_journal_year 2021
_chemical_formula_moiety 'C14 H14 Cl2 O Pb'
_chemical_formula_sum 'C14 H14 Cl2 O Pb'
_chemical_formula_weight 476.34
_space_group_crystal_system triclinic
_space_group_IT_number 2
_space_group_name_Hall '-P 1'
_space_group_name_H-M_alt 'P -1'
_atom_sites_solution_hydrogens geom
_atom_sites_solution_primary other
_atom_sites_solution_secondary difmap
_audit_creation_method SHELXL-2017/1
_audit_update_record
;
2021-06-01 deposited with the CCDC.	2021-10-22 downloaded from the CCDC.
;
_cell_angle_alpha 92.338(13)
_cell_angle_beta 92.354(13)
_cell_angle_gamma 103.584(12)
_cell_formula_units_Z 4
_cell_length_a 9.472(7)
_cell_length_b 10.068(7)
_cell_length_c 15.829(12)
_cell_measurement_reflns_used 3044
_cell_measurement_temperature 296(2)
_cell_measurement_theta_max 23.225
_cell_measurement_theta_min 2.511
_cell_volume 1464.1(19)
_computing_cell_refinement 'Bruker Saint'
_computing_data_collection 'Bruker APEX2'
_computing_data_reduction 'Bruker Saint'
_computing_molecular_graphics 'Bruker SHELXTL'
_computing_publication_material 'Bruker SHELXTL'
_computing_structure_refinement 'SHELXL-2017/1 (Sheldrick, 2017)'
_computing_structure_solution 'SHELXT 2014/5 (Sheldrick, 2014)'
_diffrn_ambient_temperature 296(2)
_diffrn_measured_fraction_theta_full 0.993
_diffrn_measured_fraction_theta_max 0.938
_diffrn_measurement_device_type 'Bruker SMART APEX CCD'
_diffrn_measurement_method '\w and \f scans'
_diffrn_radiation_type MoK\a
_diffrn_radiation_wavelength 0.71073
_diffrn_reflns_av_R_equivalents 0.0530
_diffrn_reflns_av_unetI/netI 0.0752
_diffrn_reflns_Laue_measured_fraction_full 0.993
_diffrn_reflns_Laue_measured_fraction_max 0.938
_diffrn_reflns_limit_h_max 12
_diffrn_reflns_limit_h_min -13
_diffrn_reflns_limit_k_max 14
_diffrn_reflns_limit_k_min -12
_diffrn_reflns_limit_l_max 22
_diffrn_reflns_limit_l_min -21
_diffrn_reflns_number 18255
_diffrn_reflns_point_group_measured_fraction_full 0.993
_diffrn_reflns_point_group_measured_fraction_max 0.938
_diffrn_reflns_theta_full 25.242
_diffrn_reflns_theta_max 29.978
_diffrn_reflns_theta_min 1.289
_diffrn_source 'fine-focus x-ray tube'
_exptl_absorpt_coefficient_mu 11.873
_exptl_absorpt_correction_type multi-scan
_exptl_absorpt_process_details SADABS
_exptl_crystal_colour colorless
_exptl_crystal_density_diffrn 2.161
_exptl_crystal_density_method 'Not measured'
_exptl_crystal_description slab
_exptl_crystal_F_000 888
_exptl_crystal_size_max 0.104
_exptl_crystal_size_mid 0.033
_exptl_crystal_size_min 0.013
_exptl_transmission_factor_max 0.870
_exptl_transmission_factor_min 0.704
_refine_diff_density_max 1.438
_refine_diff_density_min -1.197
_refine_diff_density_rms 0.188
_refine_ls_extinction_method none
_refine_ls_goodness_of_fit_ref 1.019
_refine_ls_hydrogen_treatment constr
_refine_ls_matrix_type full
_refine_ls_number_parameters 327
_refine_ls_number_reflns 7980
_refine_ls_number_restraints 0
_refine_ls_restrained_S_all 1.019
_refine_ls_R_factor_all 0.0899
_refine_ls_R_factor_gt 0.0497
_refine_ls_shift/su_max 0.001
_refine_ls_shift/su_mean 0.000
_refine_ls_structure_factor_coef Fsqd
_refine_ls_weighting_details 'w=1/[\s^2^(Fo^2^)+(0.0204P)^2^+3.7335P] where P=(Fo^2^+2Fc^2^)/3'
_refine_ls_weighting_scheme calc
_refine_ls_wR_factor_gt 0.0870
_refine_ls_wR_factor_ref 0.1077
_reflns_Friedel_coverage 0.000
_reflns_number_gt 5052
_reflns_number_total 7980
_reflns_threshold_expression 'I > 2\s(I)'
_cod_data_source_file d1dt02781f2.cif
_cod_data_source_block 1602KP_0mS_a
_cod_original_cell_volume 1464.2(18)
_cod_database_code 7708846
_shelx_shelxl_version_number 2017/1
_shelx_space_group_comment
;
The symmetry employed for this shelxl refinement is uniquely defined
by the following loop, which should always be used as a source of
symmetry information in preference to the above space-group names.
They are only intended as comments.
;

loop_
_space_group_symop_operation_xyz
'x, y, z'
'-x, -y, -z'

loop_
_atom_site_label
_atom_site_type_symbol
_atom_site_fract_x
_atom_site_fract_y
_atom_site_fract_z
_atom_site_U_iso_or_equiv
_atom_site_adp_type
_atom_site_occupancy
_atom_site_site_symmetry_order
_atom_site_calc_flag
_atom_site_refinement_flags_posn
_atom_site_refinement_flags_adp
_atom_site_refinement_flags_occupancy
_atom_site_disorder_assembly
_atom_site_disorder_group
Pb1 Pb 0.47867(4) 0.63134(3) 0.75408(2) 0.04141(10) Uani 1 1 d . . . . .
Pb2 Pb 0.47117(4) 0.13041(3) 0.74454(2) 0.03941(10) Uani 1 1 d . . . . .
Cl2 Cl 0.5548(3) 0.4137(2) 0.81667(14) 0.0475(5) Uani 1 1 d . . . . .
Cl3 Cl 0.6102(3) 0.0645(3) 0.86894(14) 0.0521(6) Uani 1 1 d . . . . .
Cl4 Cl 0.4010(3) -0.1276(2) 0.68364(14) 0.0472(5) Uani 1 1 d . . . . .
Cl1 Cl 0.3420(3) 0.4899(3) 0.62812(16) 0.0665(7) Uani 1 1 d . . . . .
O1 O 0.5764(7) 0.7203(7) 0.9013(4) 0.0557(17) Uani 1 1 d . . . . .
O2 O 0.3626(7) 0.1586(7) 0.5972(4) 0.0582(18) Uani 1 1 d . . . . .
C1 C 0.2972(9) 0.6280(8) 0.8319(5) 0.0386(19) Uani 1 1 d . . . . .
C15 C 0.6462(9) 0.1979(8) 0.6623(5) 0.0384(19) Uani 1 1 d . . . . .
C25 C 0.0854(11) -0.0102(10) 0.8870(6) 0.056(3) Uani 1 1 d . . . . .
H25 H 0.044171 -0.089508 0.913843 0.067 Uiso 1 1 calc R U . . .
C6 C 0.1563(10) 0.5918(10) 0.7952(6) 0.055(2) Uani 1 1 d . . . . .
H6 H 0.140184 0.567848 0.737682 0.066 Uiso 1 1 calc R U . . .
C23 C 0.2684(9) 0.1157(9) 0.8054(5) 0.040(2) Uani 1 1 d . . . . .
C9 C 0.6907(9) 0.7019(9) 0.7032(5) 0.043(2) Uani 1 1 d . . . . .
C24 C 0.2110(11) -0.0032(10) 0.8467(6) 0.053(2) Uani 1 1 d . . . . .
H24 H 0.256923 -0.075339 0.846681 0.064 Uiso 1 1 calc R U . . .
C16 C 0.7899(10) 0.2248(10) 0.6982(6) 0.054(3) Uani 1 1 d . . . . .
H16 H 0.806264 0.210705 0.755106 0.065 Uiso 1 1 calc R U . . .
C28 C 0.2016(9) 0.2240(9) 0.8070(5) 0.045(2) Uani 1 1 d . . . . .
H28 H 0.241208 0.303295 0.779789 0.054 Uiso 1 1 calc R U . . .
C17 C 0.9039(11) 0.2712(10) 0.6493(6) 0.057(3) Uani 1 1 d . . . . .
H17 H 0.998585 0.289531 0.672609 0.068 Uiso 1 1 calc R U . . .
C14 C 0.7667(11) 0.8359(10) 0.7188(6) 0.056(3) Uani 1 1 d . . . . .
H14 H 0.726090 0.898153 0.748473 0.067 Uiso 1 1 calc R U . . .
C2 C 0.3212(10) 0.6602(9) 0.9172(6) 0.048(2) Uani 1 1 d . . . . .
C11 C 0.8871(12) 0.6511(11) 0.6296(7) 0.065(3) Uani 1 1 d . . . . .
H11 H 0.927845 0.589871 0.599011 0.078 Uiso 1 1 calc R U . . .
C26 C 0.0182(10) 0.0964(10) 0.8893(6) 0.054(2) Uani 1 1 d . . . . .
H26 H -0.066785 0.089220 0.917982 0.064 Uiso 1 1 calc R U . . .
C27 C 0.0759(10) 0.2129(10) 0.8494(6) 0.054(2) Uani 1 1 d . . . . .
H27 H 0.030081 0.285131 0.850938 0.064 Uiso 1 1 calc R U . . .
C10 C 0.7496(11) 0.6090(10) 0.6585(6) 0.057(3) Uani 1 1 d . . . . .
H10 H 0.696864 0.519110 0.648091 0.069 Uiso 1 1 calc R U . . .
C20 C 0.6204(11) 0.2212(9) 0.5786(5) 0.048(2) Uani 1 1 d . . . . .
C12 C 0.9631(12) 0.7825(11) 0.6459(6) 0.065(3) Uani 1 1 d . . . . .
H12 H 1.056817 0.810197 0.627221 0.078 Uiso 1 1 calc R U . . .
C5 C 0.0409(11) 0.5920(10) 0.8459(8) 0.067(3) Uani 1 1 d . . . . .
H5 H -0.053385 0.570129 0.821811 0.080 Uiso 1 1 calc R U . . .
C3 C 0.2018(12) 0.6574(11) 0.9659(6) 0.061(3) Uani 1 1 d . . . . .
H3 H 0.216778 0.678669 1.023784 0.073 Uiso 1 1 calc R U . . .
C4 C 0.0636(12) 0.6241(10) 0.9309(7) 0.066(3) Uani 1 1 d . . . . .
H4 H -0.014770 0.623175 0.964559 0.080 Uiso 1 1 calc R U . . .
C18 C 0.8790(11) 0.2908(10) 0.5663(6) 0.062(3) Uani 1 1 d . . . . .
H18 H 0.957585 0.320296 0.532852 0.074 Uiso 1 1 calc R U . . .
C19 C 0.7421(12) 0.2683(11) 0.5310(6) 0.063(3) Uani 1 1 d . . . . .
H19 H 0.728682 0.284422 0.474108 0.076 Uiso 1 1 calc R U . . .
C13 C 0.9042(12) 0.8749(11) 0.6893(6) 0.065(3) Uani 1 1 d . . . . .
H13 H 0.957464 0.964817 0.698868 0.078 Uiso 1 1 calc R U . . .
C7 C 0.4698(11) 0.7053(13) 0.9600(6) 0.074(3) Uani 1 1 d . . . . .
H7A H 0.478235 0.791787 0.991435 0.089 Uiso 1 1 calc R U . . .
H7B H 0.483881 0.638250 0.999794 0.089 Uiso 1 1 calc R U . . .
C8 C 0.7163(11) 0.7432(12) 0.9393(7) 0.084(4) Uani 1 1 d . . . . .
H8A H 0.735111 0.824626 0.975824 0.126 Uiso 1 1 calc R U . . .
H8B H 0.786200 0.754240 0.896344 0.126 Uiso 1 1 calc R U . . .
H8C H 0.723829 0.666616 0.971914 0.126 Uiso 1 1 calc R U . . .
C21 C 0.4713(11) 0.1975(11) 0.5371(6) 0.064(3) Uani 1 1 d . . . . .
H21A H 0.459909 0.280475 0.511487 0.076 Uiso 1 1 calc R U . . .
H21B H 0.459034 0.125971 0.492625 0.076 Uiso 1 1 calc R U . . .
C22 C 0.2243(11) 0.1232(12) 0.5586(8) 0.084(4) Uani 1 1 d . . . . .
H22A H 0.204377 0.200581 0.531204 0.125 Uiso 1 1 calc R U . . .
H22B H 0.154362 0.095166 0.600555 0.125 Uiso 1 1 calc R U . . .
H22C H 0.218015 0.049114 0.517406 0.125 Uiso 1 1 calc R U . . .

loop_
_atom_site_aniso_label
_atom_site_aniso_U_11
_atom_site_aniso_U_22
_atom_site_aniso_U_33
_atom_site_aniso_U_23
_atom_site_aniso_U_13
_atom_site_aniso_U_12
Pb1 0.0424(2) 0.0388(2) 0.04258(18) -0.00013(14) 0.00984(15) 0.00792(16)
Pb2 0.03741(19) 0.0417(2) 0.04180(18) 0.00689(14) 0.00864(14) 0.01284(16)
Cl2 0.0557(14) 0.0356(12) 0.0539(12) 0.0062(9) 0.0066(10) 0.0148(11)
Cl3 0.0565(15) 0.0623(15) 0.0443(12) 0.0090(10) 0.0032(10) 0.0265(13)
Cl4 0.0570(14) 0.0361(12) 0.0498(12) 0.0013(9) 0.0007(10) 0.0138(11)
Cl1 0.0796(19) 0.0573(16) 0.0573(15) -0.0128(12) -0.0069(13) 0.0098(15)
O1 0.053(4) 0.072(5) 0.042(3) -0.001(3) 0.002(3) 0.015(4)
O2 0.053(4) 0.061(4) 0.061(4) 0.015(3) -0.010(3) 0.014(4)
C1 0.042(5) 0.031(5) 0.049(5) 0.014(4) 0.015(4) 0.017(4)
C15 0.040(5) 0.035(5) 0.040(4) 0.003(4) 0.008(4) 0.008(4)
C25 0.060(7) 0.048(6) 0.057(6) 0.013(5) 0.013(5) 0.004(5)
C6 0.045(6) 0.061(7) 0.060(6) 0.007(5) 0.006(5) 0.016(5)
C23 0.034(5) 0.036(5) 0.051(5) 0.004(4) 0.008(4) 0.011(4)
C9 0.046(5) 0.042(5) 0.045(5) 0.008(4) 0.017(4) 0.013(4)
C24 0.057(6) 0.041(6) 0.063(6) 0.014(5) 0.016(5) 0.012(5)
C16 0.048(6) 0.069(7) 0.045(5) 0.007(5) 0.011(4) 0.010(5)
C28 0.043(5) 0.036(5) 0.055(5) 0.004(4) 0.001(4) 0.009(4)
C17 0.045(6) 0.060(7) 0.065(6) 0.003(5) 0.015(5) 0.010(5)
C14 0.057(7) 0.042(6) 0.069(6) -0.009(5) 0.017(5) 0.010(5)
C2 0.051(6) 0.048(6) 0.049(5) 0.007(4) 0.011(4) 0.019(5)
C11 0.072(8) 0.056(7) 0.079(7) 0.016(6) 0.045(6) 0.031(6)
C26 0.040(5) 0.060(7) 0.057(6) -0.001(5) 0.005(4) 0.006(5)
C27 0.047(6) 0.057(7) 0.063(6) 0.005(5) 0.005(5) 0.024(5)
C10 0.062(7) 0.049(6) 0.067(6) 0.005(5) 0.028(5) 0.021(5)
C20 0.066(6) 0.041(5) 0.036(4) -0.004(4) 0.001(4) 0.015(5)
C12 0.062(7) 0.068(8) 0.071(7) 0.024(6) 0.036(6) 0.018(6)
C5 0.040(6) 0.060(7) 0.107(10) 0.013(6) 0.013(6) 0.021(5)
C3 0.066(7) 0.072(7) 0.048(5) 0.012(5) 0.016(5) 0.021(6)
C4 0.067(8) 0.059(7) 0.082(8) 0.027(6) 0.039(6) 0.022(6)
C18 0.054(7) 0.070(7) 0.058(6) 0.005(5) 0.022(5) 0.003(6)
C19 0.076(8) 0.076(8) 0.035(5) 0.005(5) 0.018(5) 0.009(6)
C13 0.063(7) 0.057(7) 0.069(7) -0.006(5) 0.020(6) 0.002(6)
C7 0.069(8) 0.106(10) 0.047(6) -0.007(6) 0.008(5) 0.020(7)
C8 0.062(8) 0.106(10) 0.075(8) -0.006(7) -0.020(6) 0.009(7)
C21 0.065(7) 0.082(8) 0.046(5) 0.003(5) -0.001(5) 0.021(6)
C22 0.057(7) 0.102(10) 0.095(9) 0.010(7) -0.011(6) 0.028(7)

loop_
_atom_type_symbol
_atom_type_description
_atom_type_scat_dispersion_real
_atom_type_scat_dispersion_imag
_atom_type_scat_source
C C 0.0033 0.0016 'International Tables Vol C Tables 4.2.6.8 and 6.1.1.4'
Cl Cl 0.1484 0.1585 'International Tables Vol C Tables 4.2.6.8 and 6.1.1.4'
O O 0.0106 0.0060 'International Tables Vol C Tables 4.2.6.8 and 6.1.1.4'
Pb Pb -3.3944 10.1111 'International Tables Vol C Tables 4.2.6.8 and 6.1.1.4'
H H 0.0000 0.0000 'International Tables Vol C Tables 4.2.6.8 and 6.1.1.4'

loop_
_geom_angle_atom_site_label_1
_geom_angle_atom_site_label_2
_geom_angle_atom_site_label_3
_geom_angle
_geom_angle_site_symmetry_1
_geom_angle_site_symmetry_3
_geom_angle_publ_flag
C1 Pb1 C9 159.4(3) . . ?
C1 Pb1 O1 71.8(3) . . ?
C9 Pb1 O1 91.7(3) . . ?
C1 Pb1 Cl1 98.2(2) . . ?
C9 Pb1 Cl1 100.4(2) . . ?
O1 Pb1 Cl1 164.52(17) . . ?
C1 Pb1 Cl2 96.8(2) . . ?
C9 Pb1 Cl2 91.5(2) . . ?
O1 Pb1 Cl2 77.98(16) . . ?
Cl1 Pb1 Cl2 91.90(9) . . ?
C1 Pb1 Cl4 84.4(2) . 1_565 ?
C9 Pb1 Cl4 87.3(2) . 1_565 ?
O1 Pb1 Cl4 102.10(16) . 1_565 ?
Cl1 Pb1 Cl4 88.27(9) . 1_565 ?
Cl2 Pb1 Cl4 178.78(7) . 1_565 ?
C15 Pb2 C23 160.4(3) . . ?
C15 Pb2 Cl3 99.9(2) . . ?
C23 Pb2 Cl3 96.8(2) . . ?
C15 Pb2 O2 71.4(3) . . ?
C23 Pb2 O2 94.0(3) . . ?
Cl3 Pb2 O2 165.59(16) . . ?
C15 Pb2 Cl4 95.8(2) . . ?
C23 Pb2 Cl4 94.1(2) . . ?
Cl3 Pb2 Cl4 90.52(8) . . ?
O2 Pb2 Cl4 79.23(16) . . ?
C15 Pb2 Cl2 84.4(2) . . ?
C23 Pb2 Cl2 86.2(2) . . ?
Cl3 Pb2 Cl2 87.57(8) . . ?
O2 Pb2 Cl2 102.63(16) . . ?
Cl4 Pb2 Cl2 178.09(6) . . ?
Pb1 Cl2 Pb2 126.63(9) . . ?
Pb2 Cl4 Pb1 128.75(9) . 1_545 ?
C7 O1 C8 112.5(8) . . ?
C7 O1 Pb1 113.3(6) . . ?
C8 O1 Pb1 131.1(6) . . ?
C22 O2 C21 111.7(8) . . ?
C22 O2 Pb2 134.7(7) . . ?
C21 O2 Pb2 112.5(5) . . ?
C2 C1 C6 120.7(8) . . ?
C2 C1 Pb1 119.7(7) . . ?
C6 C1 Pb1 119.5(7) . . ?
C20 C15 C16 120.7(8) . . ?
C20 C15 Pb2 121.6(7) . . ?
C16 C15 Pb2 117.6(6) . . ?
C24 C25 C26 121.8(9) . . ?
C24 C25 H25 119.1 . . ?
C26 C25 H25 119.1 . . ?
C5 C6 C1 118.8(10) . . ?
C5 C6 H6 120.6 . . ?
C1 C6 H6 120.6 . . ?
C28 C23 C24 121.0(8) . . ?
C28 C23 Pb2 120.9(6) . . ?
C24 C23 Pb2 118.0(6) . . ?
C14 C9 C10 121.3(9) . . ?
C14 C9 Pb1 119.9(7) . . ?
C10 C9 Pb1 118.8(7) . . ?
C25 C24 C23 117.8(9) . . ?
C25 C24 H24 121.1 . . ?
C23 C24 H24 121.1 . . ?
C17 C16 C15 119.8(9) . . ?
C17 C16 H16 120.1 . . ?
C15 C16 H16 120.1 . . ?
C27 C28 C23 119.2(9) . . ?
C27 C28 H28 120.4 . . ?
C23 C28 H28 120.4 . . ?
C18 C17 C16 119.7(10) . . ?
C18 C17 H17 120.1 . . ?
C16 C17 H17 120.1 . . ?
C13 C14 C9 118.1(9) . . ?
C13 C14 H14 120.9 . . ?
C9 C14 H14 120.9 . . ?
C1 C2 C3 118.4(9) . . ?
C1 C2 C7 123.4(8) . . ?
C3 C2 C7 118.1(9) . . ?
C12 C11 C10 119.6(10) . . ?
C12 C11 H11 120.2 . . ?
C10 C11 H11 120.2 . . ?
C27 C26 C25 120.0(9) . . ?
C27 C26 H26 120.0 . . ?
C25 C26 H26 120.0 . . ?
C26 C27 C28 120.2(9) . . ?
C26 C27 H27 119.9 . . ?
C28 C27 H27 119.9 . . ?
C11 C10 C9 119.3(10) . . ?
C11 C10 H10 120.4 . . ?
C9 C10 H10 120.4 . . ?
C15 C20 C19 117.1(9) . . ?
C15 C20 C21 123.4(9) . . ?
C19 C20 C21 119.5(8) . . ?
C11 C12 C13 121.2(10) . . ?
C11 C12 H12 119.4 . . ?
C13 C12 H12 119.4 . . ?
C4 C5 C6 120.9(10) . . ?
C4 C5 H5 119.6 . . ?
C6 C5 H5 119.6 . . ?
C4 C3 C2 121.6(10) . . ?
C4 C3 H3 119.2 . . ?
C2 C3 H3 119.2 . . ?
C3 C4 C5 119.5(10) . . ?
C3 C4 H4 120.3 . . ?
C5 C4 H4 120.3 . . ?
C17 C18 C19 121.5(10) . . ?
C17 C18 H18 119.2 . . ?
C19 C18 H18 119.2 . . ?
C18 C19 C20 121.2(9) . . ?
C18 C19 H19 119.4 . . ?
C20 C19 H19 119.4 . . ?
C12 C13 C14 120.5(10) . . ?
C12 C13 H13 119.7 . . ?
C14 C13 H13 119.7 . . ?
O1 C7 C2 110.9(8) . . ?
O1 C7 H7A 109.5 . . ?
C2 C7 H7A 109.5 . . ?
O1 C7 H7B 109.5 . . ?
C2 C7 H7B 109.5 . . ?
H7A C7 H7B 108.0 . . ?
O1 C8 H8A 109.5 . . ?
O1 C8 H8B 109.5 . . ?
H8A C8 H8B 109.5 . . ?
O1 C8 H8C 109.5 . . ?
H8A C8 H8C 109.5 . . ?
H8B C8 H8C 109.5 . . ?
O2 C21 C20 110.9(8) . . ?
O2 C21 H21A 109.5 . . ?
C20 C21 H21A 109.5 . . ?
O2 C21 H21B 109.5 . . ?
C20 C21 H21B 109.5 . . ?
H21A C21 H21B 108.0 . . ?
O2 C22 H22A 109.5 . . ?
O2 C22 H22B 109.5 . . ?
H22A C22 H22B 109.5 . . ?
O2 C22 H22C 109.5 . . ?
H22A C22 H22C 109.5 . . ?
H22B C22 H22C 109.5 . . ?

loop_
_geom_bond_atom_site_label_1
_geom_bond_atom_site_label_2
_geom_bond_distance
_geom_bond_site_symmetry_2
_geom_bond_publ_flag
Pb1 C1 2.151(8) . ?
Pb1 C9 2.167(9) . ?
Pb1 O1 2.520(6) . ?
Pb1 Cl1 2.523(3) . ?
Pb1 Cl2 2.676(3) . ?
Pb1 Cl4 2.944(3) 1_565 ?
Pb2 C15 2.151(8) . ?
Pb2 C23 2.160(8) . ?
Pb2 Cl3 2.521(2) . ?
Pb2 O2 2.563(6) . ?
Pb2 Cl4 2.655(3) . ?
Pb2 Cl2 2.944(3) . ?
O1 C7 1.387(11) . ?
O1 C8 1.398(11) . ?
O2 C22 1.384(11) . ?
O2 C21 1.428(11) . ?
C1 C2 1.372(11) . ?
C1 C6 1.394(12) . ?
C15 C20 1.377(11) . ?
C15 C16 1.414(12) . ?
C25 C24 1.362(13) . ?
C25 C26 1.370(13) . ?
C25 H25 0.9300 . ?
C6 C5 1.382(13) . ?
C6 H6 0.9300 . ?
C23 C28 1.383(11) . ?
C23 C24 1.394(12) . ?
C9 C14 1.379(12) . ?
C9 C10 1.382(11) . ?
C24 H24 0.9300 . ?
C16 C17 1.359(12) . ?
C16 H16 0.9300 . ?
C28 C27 1.375(12) . ?
C28 H28 0.9300 . ?
C17 C18 1.355(13) . ?
C17 H17 0.9300 . ?
C14 C13 1.377(13) . ?
C14 H14 0.9300 . ?
C2 C3 1.390(12) . ?
C2 C7 1.498(13) . ?
C11 C12 1.359(14) . ?
C11 C10 1.375(13) . ?
C11 H11 0.9300 . ?
C26 C27 1.365(12) . ?
C26 H26 0.9300 . ?
C27 H27 0.9300 . ?
C10 H10 0.9300 . ?
C20 C19 1.402(13) . ?
C20 C21 1.495(12) . ?
C12 C13 1.368(13) . ?
C12 H12 0.9300 . ?
C5 C4 1.367(14) . ?
C5 H5 0.9300 . ?
C3 C4 1.361(14) . ?
C3 H3 0.9300 . ?
C4 H4 0.9300 . ?
C18 C19 1.355(13) . ?
C18 H18 0.9300 . ?
C19 H19 0.9300 . ?
C13 H13 0.9300 . ?
C7 H7A 0.9700 . ?
C7 H7B 0.9700 . ?
C8 H8A 0.9600 . ?
C8 H8B 0.9600 . ?
C8 H8C 0.9600 . ?
C21 H21A 0.9700 . ?
C21 H21B 0.9700 . ?
C22 H22A 0.9600 . ?
C22 H22B 0.9600 . ?
C22 H22C 0.9600 . ?

loop_
_geom_torsion_atom_site_label_1
_geom_torsion_atom_site_label_2
_geom_torsion_atom_site_label_3
_geom_torsion_atom_site_label_4
_geom_torsion
_geom_torsion_site_symmetry_1
_geom_torsion_site_symmetry_2
_geom_torsion_site_symmetry_3
_geom_torsion_site_symmetry_4
_geom_torsion_publ_flag
C2 C1 C6 C5 1.6(14) . . . . ?
Pb1 C1 C6 C5 -179.1(7) . . . . ?
C26 C25 C24 C23 -1.5(15) . . . . ?
C28 C23 C24 C25 1.4(14) . . . . ?
Pb2 C23 C24 C25 178.1(7) . . . . ?
C20 C15 C16 C17 -1.4(14) . . . . ?
Pb2 C15 C16 C17 -178.2(7) . . . . ?
C24 C23 C28 C27 -0.7(13) . . . . ?
Pb2 C23 C28 C27 -177.3(7) . . . . ?
C15 C16 C17 C18 -0.3(15) . . . . ?
C10 C9 C14 C13 -0.6(15) . . . . ?
Pb1 C9 C14 C13 176.6(7) . . . . ?
C6 C1 C2 C3 -0.7(13) . . . . ?
Pb1 C1 C2 C3 179.9(7) . . . . ?
C6 C1 C2 C7 -177.5(9) . . . . ?
Pb1 C1 C2 C7 3.1(12) . . . . ?
C24 C25 C26 C27 0.9(15) . . . . ?
C25 C26 C27 C28 -0.1(14) . . . . ?
C23 C28 C27 C26 0.0(13) . . . . ?
C12 C11 C10 C9 0.5(16) . . . . ?
C14 C9 C10 C11 0.5(15) . . . . ?
Pb1 C9 C10 C11 -176.8(8) . . . . ?
C16 C15 C20 C19 1.8(13) . . . . ?
Pb2 C15 C20 C19 178.4(7) . . . . ?
C16 C15 C20 C21 -178.8(9) . . . . ?
Pb2 C15 C20 C21 -2.1(12) . . . . ?
C10 C11 C12 C13 -1.3(17) . . . . ?
C1 C6 C5 C4 -1.5(15) . . . . ?
C1 C2 C3 C4 -0.2(15) . . . . ?
C7 C2 C3 C4 176.7(10) . . . . ?
C2 C3 C4 C5 0.3(16) . . . . ?
C6 C5 C4 C3 0.6(16) . . . . ?
C16 C17 C18 C19 1.7(17) . . . . ?
C17 C18 C19 C20 -1.3(17) . . . . ?
C15 C20 C19 C18 -0.5(15) . . . . ?
C21 C20 C19 C18 -179.9(10) . . . . ?
C11 C12 C13 C14 1.1(17) . . . . ?
C9 C14 C13 C12 -0.2(16) . . . . ?
C8 O1 C7 C2 -171.5(9) . . . . ?
Pb1 O1 C7 C2 -9.0(11) . . . . ?
C1 C2 C7 O1 4.9(15) . . . . ?
C3 C2 C7 O1 -171.9(9) . . . . ?
C22 O2 C21 C20 -174.0(8) . . . . ?
Pb2 O2 C21 C20 -4.2(10) . . . . ?
C15 C20 C21 O2 4.4(13) . . . . ?
C19 C20 C21 O2 -176.2(8) . . . . ?
